data_2222588
loop_
_publ_author_name
'Gunasekaran, B.'
'Sureshbabu, Radhakrishnan'
'Mohanakrishnan, A. K.'
'Chakkaravarthi, G.'
'Manivannan, V.'

_publ_section_title
;
 Ethyl
 2-(3,4-dimethoxybenzyl)-1-phenylsulfonyl-1<i>H</i>-indole-3-carboxylate
;
_journal_coeditor_code BT2993
_journal_issue 8
_journal_name_full 'Acta Crystallographica Section E'
_journal_page_first o1856
_journal_paper_doi 10.1107/S1600536809026506
_journal_volume 65
_journal_year 2009
_chemical_formula_iupac 'C26 H25 N O6 S'
_chemical_formula_moiety 'C26 H25 N O6 S'
_chemical_formula_sum 'C26 H25 N O6 S'
_chemical_formula_weight 479.53
_chemical_name_systematic
;
Ethyl 2-(3,4-dimethoxybenzyl)-1-phenylsulfonyl-1<i>H</i>-indole-3-carboxylate
;
_space_group_IT_number 2
_symmetry_cell_setting triclinic
_symmetry_space_group_name_Hall '-P 1'
_symmetry_space_group_name_H-M 'P -1'
_atom_sites_solution_hydrogens geom
_atom_sites_solution_primary direct
_atom_sites_solution_secondary difmap
_audit_creation_method SHELXL-97
_cell_angle_alpha 87.367(2)
_cell_angle_beta 76.158(2)
_cell_angle_gamma 87.877(2)
_cell_formula_units_Z 2
_cell_length_a 9.2914(3)
_cell_length_b 9.3008(3)
_cell_length_c 14.1561(5)
_cell_measurement_reflns_used 5120
_cell_measurement_temperature 295(2)
_cell_measurement_theta_max 25.14
_cell_measurement_theta_min 2.35
_cell_volume 1186.13(7)
_computing_cell_refinement 'SAINT (Bruker, 2004)'
_computing_data_collection 'APEX2 (Bruker, 2004)'
_computing_data_reduction 'SAINT (Bruker, 2004)'
_computing_molecular_graphics 'PLATON (Spek, 2009)'
_computing_publication_material 'SHELXL97 (Sheldrick, 2008)'
_computing_structure_refinement 'SHELXL97 (Sheldrick, 2008)'
_computing_structure_solution 'SHELXS97 (Sheldrick, 2008)'
_diffrn_ambient_temperature 295(2)
_diffrn_measured_fraction_theta_full 0.994
_diffrn_measured_fraction_theta_max 0.994
_diffrn_measurement_device_type 'Bruker Kappa APEX2'
_diffrn_measurement_method '\w and \f'
_diffrn_radiation_monochromator graphite
_diffrn_radiation_source 'fine-focus sealed tube'
_diffrn_radiation_type MoK\a
_diffrn_radiation_wavelength 0.71073
_diffrn_reflns_av_R_equivalents 0.0254
_diffrn_reflns_av_sigmaI/netI 0.0210
_diffrn_reflns_limit_h_max 11
_diffrn_reflns_limit_h_min -11
_diffrn_reflns_limit_k_max 11
_diffrn_reflns_limit_k_min -11
_diffrn_reflns_limit_l_max 17
_diffrn_reflns_limit_l_min -17
_diffrn_reflns_number 26965
_diffrn_reflns_theta_full 26.83
_diffrn_reflns_theta_max 26.83
_diffrn_reflns_theta_min 1.48
_diffrn_standards_interval_time 0
_diffrn_standards_number 0
_exptl_absorpt_coefficient_mu 0.179
_exptl_absorpt_correction_T_max 0.9719
_exptl_absorpt_correction_T_min 0.9583
_exptl_absorpt_correction_type multi-scan
_exptl_absorpt_process_details '(SADABS; Sheldrick, 1996)'
_exptl_crystal_colour colourless
_exptl_crystal_density_diffrn 1.343
_exptl_crystal_density_method 'not measured'
_exptl_crystal_description block
_exptl_crystal_F_000 504
_exptl_crystal_size_max 0.24
_exptl_crystal_size_mid 0.20
_exptl_crystal_size_min 0.16
_refine_diff_density_max 0.179
_refine_diff_density_min -0.286
_refine_ls_extinction_method none
_refine_ls_goodness_of_fit_ref 1.026
_refine_ls_hydrogen_treatment constr
_refine_ls_matrix_type full
_refine_ls_number_parameters 310
_refine_ls_number_reflns 5046
_refine_ls_number_restraints 0
_refine_ls_restrained_S_all 1.026
_refine_ls_R_factor_all 0.0639
_refine_ls_R_factor_gt 0.0427
_refine_ls_shift/su_max 0.000
_refine_ls_shift/su_mean 0.000
_refine_ls_structure_factor_coef Fsqd
_refine_ls_weighting_details 'calc w=1/[\s^2^(Fo^2^)+(0.0563P)^2^+0.284P] where P=(Fo^2^+2Fc^2^)/3'
_refine_ls_weighting_scheme calc
_refine_ls_wR_factor_gt 0.1101
_refine_ls_wR_factor_ref 0.1243
_reflns_number_gt 3632
_reflns_number_total 5046
_reflns_threshold_expression I>2\s(I)
_cod_data_source_file bt2993.cif
_cod_data_source_block I
_cod_depositor_comments
;
The following automatic conversions were performed:
'_symmetry_cell_setting' value 'Triclinic' changed to 'triclinic'
according to '/home/saulius/struct/CIF-dictionaries/cif_core.dic'
dictionary named 'cif_core.dic' version 2.4.1 from
2010-06-29.

'_geom_hbond_publ_flag' value 'Y' changed to 'y' according to
'/home/saulius/struct/CIF-dictionaries/cif_core.dic' dictionary named
'cif_core.dic' version 2.4.1 from 2010-06-29 (7 times).

Automatic conversion script
Id: cif_fix_enum 1527 2010-12-29 10:47:43Z saulius 

The following automatic conversions were performed:

'_symmetry_cell_setting' value 'Triclinic' changed to 'triclinic'
according to /home/saulius/struct/CIF-dictionaries/cif_core.dic
dictionary named 'cif_core.dic' version 2.4.1 from
2010-06-29.

'_geom_hbond_publ_flag' value 'Y' changed to 'y'
according to /home/saulius/struct/CIF-dictionaries/cif_core.dic
dictionary named 'cif_core.dic' version 2.4.1 from 2010-06-29 (7
times).

Automatic conversion script
Id: cif_fix_values 1715 2011-07-08 13:25:40Z adriana 
;
_cod_database_code 2222588
_cod_database_fobs_code 2222588

loop_
_symmetry_equiv_pos_as_xyz
'x, y, z'
'-x, -y, -z'

loop_
_atom_site_type_symbol
_atom_site_label
_atom_site_fract_x
_atom_site_fract_y
_atom_site_fract_z
_atom_site_U_iso_or_equiv
_atom_site_adp_type
_atom_site_calc_flag
_atom_site_refinement_flags
_atom_site_occupancy
_atom_site_disorder_assembly
_atom_site_disorder_group
S S1 0.13534(6) -0.05077(5) 0.22554(4) 0.06267(17) Uani d . 1 . .
O O4 -0.19660(14) 0.34677(15) -0.01641(10) 0.0687(4) Uani d . 1 . .
N N1 0.06324(16) 0.04353(16) 0.14286(11) 0.0546(4) Uani d . 1 . .
O O2 0.26358(17) -0.12263(15) 0.17097(12) 0.0813(4) Uani d . 1 . .
O O1 0.01860(18) -0.13039(16) 0.28540(12) 0.0863(5) Uani d . 1 . .
C C12 0.05829(19) 0.2019(2) 0.01735(12) 0.0534(4) Uani d . 1 . .
O O5 -0.2124(3) 0.48992(18) 0.40802(13) 0.1186(7) Uani d . 1 . .
O O3 -0.34719(17) 0.2500(2) 0.11472(13) 0.1079(6) Uani d . 1 . .
C C24 -0.3063(2) 0.0625(2) 0.41242(14) 0.0635(5) Uani d . 1 . .
H H24 -0.3268 -0.0350 0.4158 0.076 Uiso calc R 1 . .
C C19 -0.24165(19) 0.12692(19) 0.32427(13) 0.0548(4) Uani d . 1 . .
C C13 -0.08945(18) 0.1877(2) 0.07827(13) 0.0540(4) Uani d . 1 . .
C C1 0.19069(19) 0.07726(18) 0.29540(13) 0.0532(4) Uani d . 1 . .
C C14 -0.08487(18) 0.09319(19) 0.15310(13) 0.0536(4) Uani d . 1 . .
C C2 0.3292(2) 0.1354(2) 0.26491(14) 0.0611(5) Uani d . 1 . .
H H2 0.3928 0.1083 0.2068 0.073 Uiso calc R 1 . .
C C20 -0.2098(2) 0.2712(2) 0.32182(13) 0.0633(5) Uani d . 1 . .
H H20 -0.1652 0.3168 0.2628 0.076 Uiso calc R 1 . .
C C18 -0.2119(2) 0.0430(2) 0.23233(14) 0.0632(5) Uani d . 1 . .
H H18A -0.1932 -0.0572 0.2489 0.076 Uiso calc R 1 . .
H H18B -0.3006 0.0477 0.2075 0.076 Uiso calc R 1 . .
C C7 0.15157(19) 0.11180(19) 0.05862(13) 0.0530(4) Uani d . 1 . .
O O6 -0.3423(2) 0.3687(2) 0.57147(12) 0.1124(7) Uani d . 1 . .
C C8 0.3023(2) 0.0979(2) 0.01668(15) 0.0659(5) Uani d . 1 . .
H H8 0.3635 0.0364 0.0443 0.079 Uiso calc R 1 . .
C C15 -0.2254(2) 0.2614(2) 0.06311(15) 0.0637(5) Uani d . 1 . .
C C10 0.2676(2) 0.2679(3) -0.10809(15) 0.0771(6) Uani d . 1 . .
H H10 0.3086 0.3210 -0.1648 0.092 Uiso calc R 1 . .
C C23 -0.3416(2) 0.1395(3) 0.49619(15) 0.0721(6) Uani d . 1 . .
H H23 -0.3862 0.0937 0.5552 0.087 Uiso calc R 1 . .
C C22 -0.3116(2) 0.2824(2) 0.49306(14) 0.0734(6) Uani d . 1 . .
C C3 0.3721(2) 0.2339(2) 0.32159(16) 0.0724(6) Uani d . 1 . .
H H3 0.4653 0.2739 0.3019 0.087 Uiso calc R 1 . .
C C11 0.1178(2) 0.2816(2) -0.06740(14) 0.0677(5) Uani d . 1 . .
H H11 0.0577 0.3429 -0.0961 0.081 Uiso calc R 1 . .
C C6 0.0959(2) 0.1151(3) 0.38187(15) 0.0730(6) Uani d . 1 . .
H H6 0.0031 0.0744 0.4024 0.088 Uiso calc R 1 . .
C C21 -0.2426(3) 0.3481(2) 0.40464(15) 0.0719(6) Uani d . 1 . .
C C9 0.3577(2) 0.1780(3) -0.06701(16) 0.0741(6) Uani d . 1 . .
H H9 0.4584 0.1711 -0.0965 0.089 Uiso calc R 1 . .
C C16 -0.3218(3) 0.4260(2) -0.03882(19) 0.0812(6) Uani d . 1 . .
H H16A -0.3649 0.4908 0.0128 0.097 Uiso calc R 1 . .
H H16B -0.3971 0.3602 -0.0453 0.097 Uiso calc R 1 . .
C C5 0.1408(3) 0.2136(3) 0.43708(17) 0.0882(7) Uani d . 1 . .
H H5 0.0777 0.2405 0.4955 0.106 Uiso calc R 1 . .
C C4 0.2778(3) 0.2730(3) 0.40702(17) 0.0809(6) Uani d . 1 . .
H H4 0.3068 0.3404 0.4449 0.097 Uiso calc R 1 . .
C C17 -0.2667(3) 0.5085(3) -0.1315(2) 0.1058(9) Uani d . 1 . .
H H17A -0.1923 0.5732 -0.1241 0.159 Uiso calc R 1 . .
H H17B -0.3475 0.5627 -0.1484 0.159 Uiso calc R 1 . .
H H17C -0.2247 0.4433 -0.1820 0.159 Uiso calc R 1 . .
C C25 -0.1090(5) 0.5491(3) 0.3324(2) 0.170(2) Uani d . 1 . .
H H25A -0.0150 0.5004 0.3284 0.255 Uiso calc R 1 . .
H H25B -0.1003 0.6493 0.3430 0.255 Uiso calc R 1 . .
H H25C -0.1390 0.5392 0.2728 0.255 Uiso calc R 1 . .
C C26 -0.4361(4) 0.3220(4) 0.65636(19) 0.1280(12) Uani d . 1 . .
H H26A -0.5290 0.2974 0.6437 0.192 Uiso calc R 1 . .
H H26B -0.4524 0.3971 0.7024 0.192 Uiso calc R 1 . .
H H26C -0.3927 0.2388 0.6826 0.192 Uiso calc R 1 . .

loop_
_atom_site_aniso_label
_atom_site_aniso_U_11
_atom_site_aniso_U_22
_atom_site_aniso_U_33
_atom_site_aniso_U_12
_atom_site_aniso_U_13
_atom_site_aniso_U_23
S1 0.0670(3) 0.0450(3) 0.0787(3) -0.0027(2) -0.0224(2) -0.0013(2)
O4 0.0577(8) 0.0723(9) 0.0770(9) 0.0095(6) -0.0196(7) -0.0045(7)
N1 0.0505(8) 0.0554(8) 0.0594(9) -0.0013(6) -0.0142(7) -0.0106(7)
O2 0.0858(10) 0.0559(8) 0.1053(12) 0.0212(7) -0.0288(9) -0.0201(8)
O1 0.0913(11) 0.0628(9) 0.1081(12) -0.0266(8) -0.0310(9) 0.0210(8)
C12 0.0492(9) 0.0633(11) 0.0486(10) 0.0017(8) -0.0110(7) -0.0180(8)
O5 0.183(2) 0.0696(10) 0.0809(11) -0.0411(12) 0.0196(12) -0.0157(9)
O3 0.0499(8) 0.1632(18) 0.0973(12) 0.0196(10) 0.0004(8) 0.0213(12)
C24 0.0580(11) 0.0606(11) 0.0689(13) -0.0168(9) -0.0097(9) 0.0126(10)
C19 0.0467(9) 0.0563(10) 0.0592(11) -0.0086(8) -0.0079(8) 0.0014(8)
C13 0.0466(9) 0.0643(11) 0.0515(10) 0.0006(8) -0.0106(7) -0.0143(9)
C1 0.0537(10) 0.0507(10) 0.0561(10) 0.0013(8) -0.0166(8) 0.0045(8)
C14 0.0486(9) 0.0563(10) 0.0577(10) -0.0051(8) -0.0130(8) -0.0162(8)
C2 0.0586(11) 0.0645(11) 0.0599(11) -0.0039(9) -0.0135(9) -0.0014(9)
C20 0.0734(12) 0.0599(11) 0.0489(10) -0.0141(9) 0.0015(9) 0.0043(8)
C18 0.0546(10) 0.0623(11) 0.0725(12) -0.0128(9) -0.0123(9) -0.0068(9)
C7 0.0496(9) 0.0565(10) 0.0540(10) -0.0004(8) -0.0112(8) -0.0185(8)
O6 0.1424(17) 0.1171(14) 0.0607(10) -0.0368(12) 0.0179(10) -0.0204(9)
C8 0.0511(10) 0.0770(13) 0.0694(13) 0.0075(9) -0.0123(9) -0.0190(10)
C15 0.0533(11) 0.0792(13) 0.0597(12) 0.0057(9) -0.0148(9) -0.0144(10)
C10 0.0677(13) 0.1025(17) 0.0533(11) -0.0056(12) 0.0022(10) -0.0074(11)
C23 0.0682(12) 0.0859(15) 0.0555(12) -0.0210(11) -0.0023(9) 0.0174(11)
C22 0.0777(14) 0.0842(15) 0.0511(11) -0.0149(11) 0.0008(10) -0.0037(10)
C3 0.0688(13) 0.0759(13) 0.0768(14) -0.0156(10) -0.0245(11) 0.0005(11)
C11 0.0611(11) 0.0893(15) 0.0502(11) 0.0036(10) -0.0086(9) -0.0067(10)
C6 0.0588(11) 0.0993(16) 0.0610(12) -0.0080(11) -0.0135(9) -0.0048(11)
C21 0.0886(15) 0.0598(12) 0.0582(12) -0.0186(10) 0.0031(10) -0.0015(9)
C9 0.0508(10) 0.0985(16) 0.0684(13) 0.0021(11) -0.0018(10) -0.0234(12)
C16 0.0718(13) 0.0725(14) 0.1077(18) 0.0176(11) -0.0386(13) -0.0152(13)
C5 0.0776(15) 0.124(2) 0.0647(13) 0.0054(14) -0.0168(11) -0.0265(13)
C4 0.0899(16) 0.0852(15) 0.0768(15) -0.0024(13) -0.0356(13) -0.0175(12)
C17 0.122(2) 0.0814(17) 0.124(2) 0.0123(16) -0.0544(19) 0.0124(16)
C25 0.293(5) 0.085(2) 0.100(2) -0.092(3) 0.029(3) 0.0008(17)
C26 0.153(3) 0.151(3) 0.0598(15) -0.021(2) 0.0180(17) -0.0110(16)

loop_
_atom_type_symbol
_atom_type_description
_atom_type_scat_dispersion_real
_atom_type_scat_dispersion_imag
_atom_type_scat_source
C C 0.0033 0.0016 'International Tables Vol C Tables 4.2.6.8 and 6.1.1.4'
H H 0.0000 0.0000 'International Tables Vol C Tables 4.2.6.8 and 6.1.1.4'
N N 0.0061 0.0033 'International Tables Vol C Tables 4.2.6.8 and 6.1.1.4'
O O 0.0106 0.0060 'International Tables Vol C Tables 4.2.6.8 and 6.1.1.4'
S S 0.1246 0.1234 'International Tables Vol C Tables 4.2.6.8 and 6.1.1.4'

loop_
_geom_angle_atom_site_label_1
_geom_angle_atom_site_label_2
_geom_angle_atom_site_label_3
_geom_angle_site_symmetry_1
_geom_angle_site_symmetry_3
_geom_angle
_geom_angle_publ_flag
O1 S1 O2 . . 120.38(10) ?
O1 S1 N1 . . 106.84(9) ?
O2 S1 N1 . . 105.33(9) ?
O1 S1 C1 . . 108.93(9) ?
O2 S1 C1 . . 108.65(9) ?
N1 S1 C1 . . 105.74(8) ?
C15 O4 C16 . . 116.22(16) ?
C14 N1 C7 . . 108.32(15) ?
C14 N1 S1 . . 127.51(13) ?
C7 N1 S1 . . 122.95(12) ?
C11 C12 C7 . . 119.17(17) ?
C11 C12 C13 . . 133.86(18) ?
C7 C12 C13 . . 106.97(16) ?
C21 O5 C25 . . 117.9(2) ?
C19 C24 C23 . . 121.22(18) ?
C19 C24 H24 . . 119.4 ?
C23 C24 H24 . . 119.4 ?
C24 C19 C20 . . 118.07(17) ?
C24 C19 C18 . . 120.49(17) ?
C20 C19 C18 . . 121.41(16) ?
C14 C13 C12 . . 109.01(16) ?
C14 C13 C15 . . 124.31(16) ?
C12 C13 C15 . . 126.68(17) ?
C6 C1 C2 . . 121.12(18) ?
C6 C1 S1 . . 119.04(15) ?
C2 C1 S1 . . 119.81(14) ?
C13 C14 N1 . . 108.19(15) ?
C13 C14 C18 . . 127.54(17) ?
N1 C14 C18 . . 124.23(17) ?
C3 C2 C1 . . 119.09(19) ?
C3 C2 H2 . . 120.5 ?
C1 C2 H2 . . 120.5 ?
C21 C20 C19 . . 121.20(17) ?
C21 C20 H20 . . 119.4 ?
C19 C20 H20 . . 119.4 ?
C14 C18 C19 . . 115.27(15) ?
C14 C18 H18A . . 108.5 ?
C19 C18 H18A . . 108.5 ?
C14 C18 H18B . . 108.5 ?
C19 C18 H18B . . 108.5 ?
H18A C18 H18B . . 107.5 ?
C8 C7 C12 . . 121.86(18) ?
C8 C7 N1 . . 130.62(18) ?
C12 C7 N1 . . 107.51(15) ?
C26 O6 C22 . . 119.5(2) ?
C9 C8 C7 . . 117.6(2) ?
C9 C8 H8 . . 121.2 ?
C7 C8 H8 . . 121.2 ?
O3 C15 O4 . . 122.87(19) ?
O3 C15 C13 . . 126.1(2) ?
O4 C15 C13 . . 111.03(16) ?
C9 C10 C11 . . 121.5(2) ?
C9 C10 H10 . . 119.2 ?
C11 C10 H10 . . 119.2 ?
C22 C23 C24 . . 120.41(18) ?
C22 C23 H23 . . 119.8 ?
C24 C23 H23 . . 119.8 ?
C23 C22 O6 . . 125.20(19) ?
C23 C22 C21 . . 118.95(19) ?
O6 C22 C21 . . 115.85(19) ?
C4 C3 C2 . . 120.0(2) ?
C4 C3 H3 . . 120.0 ?
C2 C3 H3 . . 120.0 ?
C10 C11 C12 . . 118.6(2) ?
C10 C11 H11 . . 120.7 ?
C12 C11 H11 . . 120.7 ?
C5 C6 C1 . . 118.8(2) ?
C5 C6 H6 . . 120.6 ?
C1 C6 H6 . . 120.6 ?
O5 C21 C20 . . 124.45(18) ?
O5 C21 C22 . . 115.43(18) ?
C20 C21 C22 . . 120.12(19) ?
C10 C9 C8 . . 121.29(19) ?
C10 C9 H9 . . 119.4 ?
C8 C9 H9 . . 119.4 ?
O4 C16 C17 . . 107.4(2) ?
O4 C16 H16A . . 110.2 ?
C17 C16 H16A . . 110.2 ?
O4 C16 H16B . . 110.2 ?
C17 C16 H16B . . 110.2 ?
H16A C16 H16B . . 108.5 ?
C6 C5 C4 . . 120.5(2) ?
C6 C5 H5 . . 119.7 ?
C4 C5 H5 . . 119.7 ?
C3 C4 C5 . . 120.4(2) ?
C3 C4 H4 . . 119.8 ?
C5 C4 H4 . . 119.8 ?
C16 C17 H17A . . 109.5 ?
C16 C17 H17B . . 109.5 ?
H17A C17 H17B . . 109.5 ?
C16 C17 H17C . . 109.5 ?
H17A C17 H17C . . 109.5 ?
H17B C17 H17C . . 109.5 ?
O5 C25 H25A . . 109.5 ?
O5 C25 H25B . . 109.5 ?
H25A C25 H25B . . 109.5 ?
O5 C25 H25C . . 109.5 ?
H25A C25 H25C . . 109.5 ?
H25B C25 H25C . . 109.5 ?
O6 C26 H26A . . 109.5 ?
O6 C26 H26B . . 109.5 ?
H26A C26 H26B . . 109.5 ?
O6 C26 H26C . . 109.5 ?
H26A C26 H26C . . 109.5 ?
H26B C26 H26C . . 109.5 ?

loop_
_geom_bond_atom_site_label_1
_geom_bond_atom_site_label_2
_geom_bond_site_symmetry_2
_geom_bond_distance
_geom_bond_publ_flag
S1 O1 . 1.4160(15) ?
S1 O2 . 1.4182(15) ?
S1 N1 . 1.6809(16) ?
S1 C1 . 1.7485(18) ?
O4 C15 . 1.326(2) ?
O4 C16 . 1.445(2) ?
N1 C14 . 1.411(2) ?
N1 C7 . 1.414(2) ?
C12 C11 . 1.387(3) ?
C12 C7 . 1.392(3) ?
C12 C13 . 1.443(2) ?
O5 C21 . 1.363(3) ?
O5 C25 . 1.365(3) ?
O3 C15 . 1.196(2) ?
C24 C19 . 1.370(2) ?
C24 C23 . 1.379(3) ?
C24 H24 . 0.9300 ?
C19 C20 . 1.382(2) ?
C19 C18 . 1.511(3) ?
C13 C14 . 1.353(3) ?
C13 C15 . 1.471(3) ?
C1 C6 . 1.378(3) ?
C1 C2 . 1.378(3) ?
C14 C18 . 1.492(3) ?
C2 C3 . 1.375(3) ?
C2 H2 . 0.9300 ?
C20 C21 . 1.367(3) ?
C20 H20 . 0.9300 ?
C18 H18A . 0.9700 ?
C18 H18B . 0.9700 ?
C7 C8 . 1.388(2) ?
O6 C26 . 1.368(3) ?
O6 C22 . 1.368(3) ?
C8 C9 . 1.371(3) ?
C8 H8 . 0.9300 ?
C10 C9 . 1.369(3) ?
C10 C11 . 1.377(3) ?
C10 H10 . 0.9300 ?
C23 C22 . 1.365(3) ?
C23 H23 . 0.9300 ?
C22 C21 . 1.388(3) ?
C3 C4 . 1.369(3) ?
C3 H3 . 0.9300 ?
C11 H11 . 0.9300 ?
C6 C5 . 1.369(3) ?
C6 H6 . 0.9300 ?
C9 H9 . 0.9300 ?
C16 C17 . 1.479(4) ?
C16 H16A . 0.9700 ?
C16 H16B . 0.9700 ?
C5 C4 . 1.370(3) ?
C5 H5 . 0.9300 ?
C4 H4 . 0.9300 ?
C17 H17A . 0.9600 ?
C17 H17B . 0.9600 ?
C17 H17C . 0.9600 ?
C25 H25A . 0.9600 ?
C25 H25B . 0.9600 ?
C25 H25C . 0.9600 ?
C26 H26A . 0.9600 ?
C26 H26B . 0.9600 ?
C26 H26C . 0.9600 ?

loop_
_geom_hbond_atom_site_label_D
_geom_hbond_atom_site_label_H
_geom_hbond_atom_site_label_A
_geom_hbond_site_symmetry_A
_geom_hbond_distance_DH
_geom_hbond_distance_HA
_geom_hbond_distance_DA
_geom_hbond_angle_DHA
_geom_hbond_publ_flag
C6 H6 O1 . 0.93 2.56 2.911(3) 103 y
C8 H8 O2 . 0.93 2.31 2.894(3) 121 y
C11 H11 O4 . 0.93 2.36 2.885(2) 115 y
C18 H18A O1 . 0.97 2.23 2.855(3) 122 y
C18 H18B O3 . 0.97 2.33 2.930(3) 119 y
C25 H25B O1 1_565 0.96 2.38 3.231(3) 147 y
C9 H9 O2 2_655 0.93 2.58 3.503(3) 174 y

loop_
_geom_torsion_atom_site_label_1
_geom_torsion_atom_site_label_2
_geom_torsion_atom_site_label_3
_geom_torsion_atom_site_label_4
_geom_torsion_site_symmetry_1
_geom_torsion_site_symmetry_2
_geom_torsion_site_symmetry_3
_geom_torsion_site_symmetry_4
_geom_torsion
_geom_torsion_publ_flag
O1 S1 N1 C14 . . . . 27.85(17) ?
O2 S1 N1 C14 . . . . 156.95(14) ?
C1 S1 N1 C14 . . . . -88.10(15) ?
O1 S1 N1 C7 . . . . -166.29(13) ?
O2 S1 N1 C7 . . . . -37.18(15) ?
C1 S1 N1 C7 . . . . 77.77(14) ?
C23 C24 C19 C20 . . . . 1.3(3) ?
C23 C24 C19 C18 . . . . -176.42(18) ?
C11 C12 C13 C14 . . . . 179.75(19) ?
C7 C12 C13 C14 . . . . 0.14(19) ?
C11 C12 C13 C15 . . . . 0.2(3) ?
C7 C12 C13 C15 . . . . -179.39(16) ?
O1 S1 C1 C6 . . . . -19.05(18) ?
O2 S1 C1 C6 . . . . -151.89(16) ?
N1 S1 C1 C6 . . . . 95.47(16) ?
O1 S1 C1 C2 . . . . 159.04(15) ?
O2 S1 C1 C2 . . . . 26.20(17) ?
N1 S1 C1 C2 . . . . -86.45(16) ?
C12 C13 C14 N1 . . . . -0.32(19) ?
C15 C13 C14 N1 . . . . 179.22(16) ?
C12 C13 C14 C18 . . . . -178.34(16) ?
C15 C13 C14 C18 . . . . 1.2(3) ?
C7 N1 C14 C13 . . . . 0.38(18) ?
S1 N1 C14 C13 . . . . 167.92(12) ?
C7 N1 C14 C18 . . . . 178.48(15) ?
S1 N1 C14 C18 . . . . -14.0(2) ?
C6 C1 C2 C3 . . . . -0.7(3) ?
S1 C1 C2 C3 . . . . -178.79(15) ?
C24 C19 C20 C21 . . . . -0.5(3) ?
C18 C19 C20 C21 . . . . 177.3(2) ?
C13 C14 C18 C19 . . . . -93.4(2) ?
N1 C14 C18 C19 . . . . 88.8(2) ?
C24 C19 C18 C14 . . . . -152.33(18) ?
C20 C19 C18 C14 . . . . 30.0(3) ?
C11 C12 C7 C8 . . . . -0.9(3) ?
C13 C12 C7 C8 . . . . 178.82(16) ?
C11 C12 C7 N1 . . . . -179.58(15) ?
C13 C12 C7 N1 . . . . 0.10(18) ?
C14 N1 C7 C8 . . . . -178.86(17) ?
S1 N1 C7 C8 . . . . 12.9(3) ?
C14 N1 C7 C12 . . . . -0.29(18) ?
S1 N1 C7 C12 . . . . -168.52(11) ?
C12 C7 C8 C9 . . . . 0.8(3) ?
N1 C7 C8 C9 . . . . 179.23(17) ?
C16 O4 C15 O3 . . . . -0.6(3) ?
C16 O4 C15 C13 . . . . -179.67(16) ?
C14 C13 C15 O3 . . . . 1.4(3) ?
C12 C13 C15 O3 . . . . -179.1(2) ?
C14 C13 C15 O4 . . . . -179.51(16) ?
C12 C13 C15 O4 . . . . -0.1(3) ?
C19 C24 C23 C22 . . . . -0.5(3) ?
C24 C23 C22 O6 . . . . 179.8(2) ?
C24 C23 C22 C21 . . . . -1.2(3) ?
C26 O6 C22 C23 . . . . -14.4(4) ?
C26 O6 C22 C21 . . . . 166.6(3) ?
C1 C2 C3 C4 . . . . 0.0(3) ?
C9 C10 C11 C12 . . . . 0.2(3) ?
C7 C12 C11 C10 . . . . 0.3(3) ?
C13 C12 C11 C10 . . . . -179.24(19) ?
C2 C1 C6 C5 . . . . 0.9(3) ?
S1 C1 C6 C5 . . . . 178.94(18) ?
C25 O5 C21 C20 . . . . -18.9(5) ?
C25 O5 C21 C22 . . . . 161.3(3) ?
C19 C20 C21 O5 . . . . 179.0(2) ?
C19 C20 C21 C22 . . . . -1.2(3) ?
C23 C22 C21 O5 . . . . -178.2(2) ?
O6 C22 C21 O5 . . . . 0.9(3) ?
C23 C22 C21 C20 . . . . 2.0(4) ?
O6 C22 C21 C20 . . . . -178.9(2) ?
C11 C10 C9 C8 . . . . -0.2(3) ?
C7 C8 C9 C10 . . . . -0.3(3) ?
C15 O4 C16 C17 . . . . -177.62(19) ?
C1 C6 C5 C4 . . . . -0.3(4) ?
C2 C3 C4 C5 . . . . 0.6(4) ?
C6 C5 C4 C3 . . . . -0.4(4) ?

loop_
_cod_related_entry_id
_cod_related_entry_database
_cod_related_entry_code
1 ChemSpider 24742816
